data_2215682
loop_
_publ_author_name
'Li, Yu-Xiao'
'Guo, Xiao-Ling'
'Wang, Zheguang'
'Niu, Yunyin'

_publ_section_title
;
 Bis(5,8-diazoniadispiro[4.2.4.2]tetradecane)
 hexakis(thiocyanato-\k<i>N</i>)manganate(II)
;
_journal_coeditor_code WM2137
_journal_issue 10
_journal_name_full 'Acta Crystallographica Section E'
_journal_page_first m2568
_journal_page_last m2568
_journal_paper_doi 10.1107/S1600536807044753
_journal_volume 63
_journal_year 2007
_chemical_formula_iupac '(C12 H24 N2)2, [Mn (NCS)6]'
_chemical_formula_moiety '2(C12 H24 N2), C6 Mn N6 S6'
_chemical_formula_sum 'C30 H48 Mn N10 S6'
_chemical_formula_weight 796.08
_chemical_name_systematic
;
Bis(5,8-diazoniadispiro[4.2.4.2]tetradecane) hexakis(thiocyanato-\kN)-
manganate(II)
;
_space_group_IT_number 14
_symmetry_cell_setting monoclinic
_symmetry_space_group_name_Hall '-P 2yn'
_symmetry_space_group_name_H-M 'P 1 21/n 1'
_atom_sites_solution_hydrogens geom
_atom_sites_solution_primary direct
_atom_sites_solution_secondary difmap
_audit_creation_method SHELXL-97
_cell_angle_alpha 90.00
_cell_angle_beta 102.431(3)
_cell_angle_gamma 90.00
_cell_formula_units_Z 2
_cell_length_a 9.8816(15)
_cell_length_b 13.382(2)
_cell_length_c 15.173(2)
_cell_measurement_reflns_used 2869
_cell_measurement_temperature 273(2)
_cell_measurement_theta_max 23.43
_cell_measurement_theta_min 2.26
_cell_volume 1959.4(5)
_computing_cell_refinement 'APEX2 (Bruker, 2004)'
_computing_data_collection 'APEX2 (Bruker, 2004)'
_computing_data_reduction 'SAINT-Plus (Bruker, 2001)'
_computing_molecular_graphics 'SHELXTL (Bruker, 2001)'
_computing_publication_material 'SHELXTL (Bruker, 2001)'
_computing_structure_refinement 'SHELXL97 (Sheldrick, 1997)'
_computing_structure_solution 'SHELXS97 (Sheldrick, 1997)'
_diffrn_ambient_temperature 273(2)
_diffrn_measured_fraction_theta_full 0.985
_diffrn_measured_fraction_theta_max 0.985
_diffrn_measurement_device_type 'Bruker APEXII CCD area-detector'
_diffrn_measurement_method '\f and \w scans'
_diffrn_radiation_monochromator graphite
_diffrn_radiation_source 'fine-focus sealed tube'
_diffrn_radiation_type MoK\a
_diffrn_radiation_wavelength 0.71073
_diffrn_reflns_av_R_equivalents 0.0237
_diffrn_reflns_av_sigmaI/netI 0.0263
_diffrn_reflns_limit_h_max 11
_diffrn_reflns_limit_h_min -10
_diffrn_reflns_limit_k_max 16
_diffrn_reflns_limit_k_min -16
_diffrn_reflns_limit_l_max 16
_diffrn_reflns_limit_l_min -18
_diffrn_reflns_number 10582
_diffrn_reflns_theta_full 25.51
_diffrn_reflns_theta_max 25.51
_diffrn_reflns_theta_min 2.05
_diffrn_standards_number 0
_exptl_absorpt_coefficient_mu 0.692
_exptl_absorpt_correction_T_max 0.9215
_exptl_absorpt_correction_T_min 0.7104
_exptl_absorpt_correction_type multi-scan
_exptl_absorpt_process_details '(SADABS; Bruker, 2001)'
_exptl_crystal_colour colorless
_exptl_crystal_density_diffrn 1.349
_exptl_crystal_density_method 'not measured'
_exptl_crystal_description fragment
_exptl_crystal_F_000 838
_exptl_crystal_size_max 0.53
_exptl_crystal_size_mid 0.15
_exptl_crystal_size_min 0.12
_refine_diff_density_max 0.508
_refine_diff_density_min -0.410
_refine_ls_extinction_method none
_refine_ls_goodness_of_fit_ref 1.003
_refine_ls_hydrogen_treatment constr
_refine_ls_matrix_type full
_refine_ls_number_parameters 214
_refine_ls_number_reflns 3589
_refine_ls_number_restraints 0
_refine_ls_restrained_S_all 1.003
_refine_ls_R_factor_all 0.0621
_refine_ls_R_factor_gt 0.0457
_refine_ls_shift/su_max 0.000
_refine_ls_shift/su_mean 0.000
_refine_ls_structure_factor_coef Fsqd
_refine_ls_weighting_details 'w=1/[\s^2^(Fo^2^)+(0.0826P)^2^+0.6082P] where P=(Fo^2^+2Fc^2^)/3'
_refine_ls_weighting_scheme calc
_refine_ls_wR_factor_gt 0.1268
_refine_ls_wR_factor_ref 0.1411
_reflns_number_gt 2679
_reflns_number_total 3589
_reflns_threshold_expression I>2\s(I)
_cod_data_source_file wm2137.cif
_cod_data_source_block I
_cod_depositor_comments
;
The following automatic conversions were performed:
'_symmetry_cell_setting' value 'Monoclinic' changed to 'monoclinic'
according to '/home/saulius/struct/CIF-dictionaries/cif_core.dic'
dictionary named 'cif_core.dic' version 2.4.1 from 2010-06-29.

Automatic conversion script
Id: cif_fix_enum 1527 2010-12-29 10:47:43Z saulius 

The following automatic conversions were performed:

'_symmetry_cell_setting' value 'Monoclinic' changed to 'monoclinic'
according to /home/saulius/struct/CIF-dictionaries/cif_core.dic
dictionary named 'cif_core.dic' version 2.4.1 from 2010-06-29.

Automatic conversion script
Id: cif_fix_values 1715 2011-07-08 13:25:40Z adriana 
;
_cod_original_sg_symbol_H-M 'P 21/n'
_cod_database_code 2215682
_cod_database_fobs_code 2215682

loop_
_symmetry_equiv_pos_as_xyz
'x, y, z'
'-x+1/2, y+1/2, -z+1/2'
'-x, -y, -z'
'x-1/2, -y-1/2, z-1/2'

loop_
_atom_site_type_symbol
_atom_site_label
_atom_site_fract_x
_atom_site_fract_y
_atom_site_fract_z
_atom_site_U_iso_or_equiv
_atom_site_adp_type
_atom_site_calc_flag
_atom_site_refinement_flags
_atom_site_occupancy
Mn Mn1 0.5000 0.5000 0.0000 0.0522(2) Uani d S 1
S S1 0.39777(8) 0.43111(6) 0.30277(5) 0.0629(2) Uani d . 1
S S2 0.96283(13) 0.64089(10) 0.14596(8) 0.1117(5) Uani d . 1
S S3 0.69183(9) 0.15133(6) 0.01699(7) 0.0737(3) Uani d . 1
N N1 0.4577(3) 0.4769(2) 0.1366(2) 0.0731(8) Uani d . 1
N N2 0.7113(3) 0.5556(2) 0.06566(19) 0.0698(7) Uani d . 1
N N3 0.5748(3) 0.3416(2) -0.0022(2) 0.0718(7) Uani d . 1
N N4 -0.0605(2) 0.31563(18) 0.21676(15) 0.0522(6) Uani d . 1
N N5 0.1560(2) 0.23697(15) 0.12676(15) 0.0454(5) Uani d . 1
C C1 0.4340(3) 0.4584(2) 0.2058(2) 0.0535(7) Uani d . 1
C C2 0.8136(4) 0.5917(2) 0.1000(2) 0.0588(7) Uani d . 1
C C3 0.6225(3) 0.2633(2) 0.00443(18) 0.0518(7) Uani d . 1
C C4 -0.2133(3) 0.3136(4) 0.2228(3) 0.0870(12) Uani d . 1
H H4A -0.2701 0.3484 0.1719 0.104 Uiso calc R 1
H H4B -0.2461 0.2454 0.2235 0.104 Uiso calc R 1
C C5 -0.2180(5) 0.3621(7) 0.3035(4) 0.0778(9) Uani d . 1
H H5A -0.2162 0.3127 0.3506 0.208 Uiso calc R 1
H H5B -0.3042 0.3990 0.2962 0.208 Uiso calc R 1
C C6 -0.1051(4) 0.4288(3) 0.3302(3) 0.0796(11) Uani d . 1
H H6A -0.0737 0.4286 0.3953 0.095 Uiso calc R 1
H H6B -0.1324 0.4962 0.3108 0.095 Uiso calc R 1
C C7 0.0067(3) 0.3931(3) 0.2866(2) 0.0624(8) Uani d . 1
H H7A 0.0811 0.3631 0.3309 0.075 Uiso calc R 1
H H7B 0.0441 0.4481 0.2577 0.075 Uiso calc R 1
C C8 0.0024(3) 0.2135(2) 0.2360(2) 0.0582(7) Uani d . 1
H H8A 0.0033 0.1959 0.2982 0.070 Uiso calc R 1
H H8B -0.0551 0.1651 0.1975 0.070 Uiso calc R 1
C C9 0.1473(3) 0.2074(2) 0.22088(19) 0.0544(7) Uani d . 1
H H9A 0.1811 0.1396 0.2322 0.065 Uiso calc R 1
H H9B 0.2068 0.2509 0.2636 0.065 Uiso calc R 1
C C10 -0.0488(3) 0.3443(2) 0.12343(19) 0.0520(7) Uani d . 1
H H10A -0.0841 0.4116 0.1107 0.062 Uiso calc R 1
H H10B -0.1055 0.2996 0.0804 0.062 Uiso calc R 1
C C11 0.0972(3) 0.33998(19) 0.11145(18) 0.0483(6) Uani d . 1
H H11A 0.1000 0.3614 0.0508 0.058 Uiso calc R 1
H H11B 0.1537 0.3857 0.1535 0.058 Uiso calc R 1
C C12 0.3072(3) 0.2362(2) 0.1172(2) 0.0666(8) Uani d . 1
H H12A 0.3218 0.2839 0.0720 0.080 Uiso calc R 1
H H12B 0.3695 0.2518 0.1742 0.080 Uiso calc R 1
C C13 0.3285(4) 0.1318(3) 0.0886(3) 0.0802(10) Uani d . 1
H H13A 0.4034 0.1289 0.0565 0.096 Uiso calc R 1
H H13B 0.3503 0.0877 0.1404 0.096 Uiso calc R 1
C C14 0.1949(3) 0.1030(3) 0.0284(2) 0.0731(9) Uani d . 1
H H14A 0.1782 0.0321 0.0339 0.088 Uiso calc R 1
H H14B 0.1970 0.1173 -0.0340 0.088 Uiso calc R 1
C C15 0.0839(3) 0.1620(2) 0.0562(2) 0.0565(7) Uani d . 1
H H15A 0.0237 0.1185 0.0817 0.068 Uiso calc R 1
H H15B 0.0284 0.1966 0.0047 0.068 Uiso calc R 1

loop_
_atom_site_aniso_label
_atom_site_aniso_U_11
_atom_site_aniso_U_22
_atom_site_aniso_U_33
_atom_site_aniso_U_12
_atom_site_aniso_U_13
_atom_site_aniso_U_23
Mn1 0.0530(4) 0.0457(3) 0.0566(4) 0.0007(3) 0.0087(3) 0.0067(3)
S1 0.0679(5) 0.0649(5) 0.0582(5) 0.0009(4) 0.0187(4) -0.0070(3)
S2 0.1121(9) 0.1153(9) 0.0864(7) -0.0565(7) -0.0255(6) 0.0210(6)
S3 0.0617(5) 0.0549(5) 0.0956(6) 0.0095(4) -0.0032(4) -0.0172(4)
N1 0.083(2) 0.0689(18) 0.0693(19) -0.0124(15) 0.0204(15) 0.0036(14)
N2 0.0604(17) 0.0664(17) 0.0783(18) -0.0023(14) 0.0056(14) 0.0072(14)
N3 0.0711(18) 0.0584(16) 0.0807(19) 0.0109(14) 0.0051(14) 0.0068(13)
N4 0.0405(12) 0.0662(15) 0.0518(13) -0.0041(10) 0.0139(10) -0.0138(11)
N5 0.0430(12) 0.0385(11) 0.0553(13) 0.0046(9) 0.0114(9) -0.0018(9)
C1 0.0552(17) 0.0427(14) 0.0621(19) -0.0016(12) 0.0113(13) -0.0049(13)
C2 0.074(2) 0.0470(16) 0.0533(17) -0.0013(15) 0.0080(15) 0.0052(13)
C3 0.0477(15) 0.0569(18) 0.0479(15) -0.0028(13) 0.0039(12) -0.0076(12)
C4 0.0441(17) 0.132(3) 0.090(3) -0.0091(19) 0.0240(16) -0.042(2)
C5 0.0744(19) 0.0477(15) 0.088(2) 0.0017(14) 0.0370(16) -0.0168(15)
C6 0.070(2) 0.095(3) 0.076(2) 0.0153(19) 0.0188(17) -0.0264(19)
C7 0.0552(17) 0.075(2) 0.0581(17) -0.0022(15) 0.0149(13) -0.0236(15)
C8 0.0688(19) 0.0582(17) 0.0488(16) -0.0111(14) 0.0153(13) 0.0041(13)
C9 0.0574(17) 0.0454(15) 0.0568(17) 0.0082(13) 0.0048(13) 0.0071(12)
C10 0.0508(16) 0.0533(16) 0.0502(15) 0.0141(12) 0.0073(11) -0.0029(12)
C11 0.0579(16) 0.0384(13) 0.0520(15) 0.0039(11) 0.0194(12) 0.0035(11)
C12 0.0456(16) 0.067(2) 0.092(2) 0.0008(14) 0.0249(15) -0.0129(17)
C13 0.068(2) 0.077(2) 0.104(3) 0.0157(18) 0.034(2) -0.014(2)
C14 0.076(2) 0.082(2) 0.067(2) 0.0044(18) 0.0292(17) -0.0226(17)
C15 0.0619(18) 0.0507(16) 0.0554(16) 0.0044(13) 0.0097(13) -0.0101(13)

loop_
_atom_type_symbol
_atom_type_description
_atom_type_scat_dispersion_real
_atom_type_scat_dispersion_imag
_atom_type_scat_source
C C 0.0033 0.0016 'International Tables Vol C Tables 4.2.6.8 and 6.1.1.4'
H H 0.0000 0.0000 'International Tables Vol C Tables 4.2.6.8 and 6.1.1.4'
N N 0.0061 0.0033 'International Tables Vol C Tables 4.2.6.8 and 6.1.1.4'
S S 0.1246 0.1234 'International Tables Vol C Tables 4.2.6.8 and 6.1.1.4'
Mn Mn 0.3368 0.7283 'International Tables Vol C Tables 4.2.6.8 and 6.1.1.4'

loop_
_geom_angle_atom_site_label_1
_geom_angle_atom_site_label_2
_geom_angle_atom_site_label_3
_geom_angle_site_symmetry_1
_geom_angle_site_symmetry_3
_geom_angle
N1 Mn1 N1 . 3_665 180.00(15)
N1 Mn1 N2 . 3_665 91.38(11)
N1 Mn1 N2 3_665 3_665 88.62(11)
N1 Mn1 N2 . . 88.62(11)
N1 Mn1 N2 3_665 . 91.38(11)
N2 Mn1 N2 3_665 . 180.0
N1 Mn1 N3 . 3_665 89.36(11)
N1 Mn1 N3 3_665 3_665 90.64(11)
N2 Mn1 N3 3_665 3_665 92.38(10)
N2 Mn1 N3 . 3_665 87.62(10)
N1 Mn1 N3 . . 90.64(11)
N1 Mn1 N3 3_665 . 89.36(11)
N2 Mn1 N3 3_665 . 87.62(10)
N2 Mn1 N3 . . 92.38(10)
N3 Mn1 N3 3_665 . 180.0
C1 N1 Mn1 . . 175.4(3)
C2 N2 Mn1 . . 174.0(3)
C3 N3 Mn1 . . 173.1(3)
C10 N4 C8 . . 107.7(2)
C10 N4 C7 . . 111.8(2)
C8 N4 C7 . . 112.5(2)
C10 N4 C4 . . 109.8(2)
C8 N4 C4 . . 110.1(3)
C7 N4 C4 . . 104.9(2)
C11 N5 C9 . . 106.9(2)
C11 N5 C15 . . 113.0(2)
C9 N5 C15 . . 112.3(2)
C11 N5 C12 . . 110.2(2)
C9 N5 C12 . . 110.2(2)
C15 N5 C12 . . 104.3(2)
N1 C1 S1 . . 178.9(3)
N2 C2 S2 . . 177.6(3)
N3 C3 S3 . . 178.4(3)
C5 C4 N4 . . 105.3(3)
C5 C4 H4A . . 110.7
N4 C4 H4A . . 110.7
C5 C4 H4B . . 110.7
N4 C4 H4B . . 110.7
H4A C4 H4B . . 108.8
C4 C5 C6 . . 111.7(4)
C4 C5 H5A . . 109.3
C6 C5 H5A . . 109.3
C4 C5 H5B . . 109.3
C6 C5 H5B . . 109.3
H5A C5 H5B . . 107.9
C5 C6 C7 . . 106.6(3)
C5 C6 H6A . . 110.4
C7 C6 H6A . . 110.4
C5 C6 H6B . . 110.4
C7 C6 H6B . . 110.4
H6A C6 H6B . . 108.6
C6 C7 N4 . . 105.9(2)
C6 C7 H7A . . 110.6
N4 C7 H7A . . 110.6
C6 C7 H7B . . 110.6
N4 C7 H7B . . 110.6
H7A C7 H7B . . 108.7
C9 C8 N4 . . 112.8(2)
C9 C8 H8A . . 109.0
N4 C8 H8A . . 109.0
C9 C8 H8B . . 109.0
N4 C8 H8B . . 109.0
H8A C8 H8B . . 107.8
C8 C9 N5 . . 112.5(2)
C8 C9 H9A . . 109.1
N5 C9 H9A . . 109.1
C8 C9 H9B . . 109.1
N5 C9 H9B . . 109.1
H9A C9 H9B . . 107.8
N4 C10 C11 . . 112.3(2)
N4 C10 H10A . . 109.1
C11 C10 H10A . . 109.1
N4 C10 H10B . . 109.1
C11 C10 H10B . . 109.1
H10A C10 H10B . . 107.9
N5 C11 C10 . . 111.7(2)
N5 C11 H11A . . 109.3
C10 C11 H11A . . 109.3
N5 C11 H11B . . 109.3
C10 C11 H11B . . 109.3
H11A C11 H11B . . 107.9
C13 C12 N5 . . 103.6(2)
C13 C12 H12A . . 111.0
N5 C12 H12A . . 111.0
C13 C12 H12B . . 111.0
N5 C12 H12B . . 111.0
H12A C12 H12B . . 109.0
C14 C13 C12 . . 105.0(3)
C14 C13 H13A . . 110.7
C12 C13 H13A . . 110.7
C14 C13 H13B . . 110.7
C12 C13 H13B . . 110.7
H13A C13 H13B . . 108.8
C13 C14 C15 . . 107.5(3)
C13 C14 H14A . . 110.2
C15 C14 H14A . . 110.2
C13 C14 H14B . . 110.2
C15 C14 H14B . . 110.2
H14A C14 H14B . . 108.5
C14 C15 N5 . . 106.7(2)
C14 C15 H15A . . 110.4
N5 C15 H15A . . 110.4
C14 C15 H15B . . 110.4
N5 C15 H15B . . 110.4
H15A C15 H15B . . 108.6

loop_
_geom_bond_atom_site_label_1
_geom_bond_atom_site_label_2
_geom_bond_site_symmetry_2
_geom_bond_distance
_geom_bond_publ_flag
Mn1 N1 . 2.223(3) y
Mn1 N1 3_665 2.223(3) ?
Mn1 N2 3_665 2.239(3) ?
Mn1 N2 . 2.239(3) y
Mn1 N3 3_665 2.248(3) ?
Mn1 N3 . 2.248(3) y
S1 C1 . 1.629(3) y
S2 C2 . 1.628(3) y
S3 C3 . 1.641(3) y
N1 C1 . 1.150(4) y
N2 C2 . 1.140(4) y
N3 C3 . 1.144(4) y
N4 C10 . 1.496(4) ?
N4 C8 . 1.504(4) ?
N4 C7 . 1.528(4) ?
N4 C4 . 1.532(4) ?
N5 C11 . 1.494(3) ?
N5 C9 . 1.502(4) ?
N5 C15 . 1.527(3) ?
N5 C12 . 1.532(3) ?
C4 C5 . 1.396(5) ?
C4 H4A . 0.9700 ?
C4 H4B . 0.9700 ?
C5 C6 . 1.417(6) ?
C5 H5A . 0.9700 ?
C5 H5B . 0.9700 ?
C6 C7 . 1.483(4) ?
C6 H6A . 0.9700 ?
C6 H6B . 0.9700 ?
C7 H7A . 0.9700 ?
C7 H7B . 0.9700 ?
C8 C9 . 1.500(4) ?
C8 H8A . 0.9700 ?
C8 H8B . 0.9700 ?
C9 H9A . 0.9700 ?
C9 H9B . 0.9700 ?
C10 C11 . 1.493(4) ?
C10 H10A . 0.9700 ?
C10 H10B . 0.9700 ?
C11 H11A . 0.9700 ?
C11 H11B . 0.9700 ?
C12 C13 . 1.492(5) ?
C12 H12A . 0.9700 ?
C12 H12B . 0.9700 ?
C13 C14 . 1.486(5) ?
C13 H13A . 0.9700 ?
C13 H13B . 0.9700 ?
C14 C15 . 1.485(4) ?
C14 H14A . 0.9700 ?
C14 H14B . 0.9700 ?
C15 H15A . 0.9700 ?
C15 H15B . 0.9700 ?

loop_
_geom_hbond_atom_site_label_D
_geom_hbond_atom_site_label_H
_geom_hbond_atom_site_label_A
_geom_hbond_site_symmetry_A
_geom_hbond_distance_DH
_geom_hbond_distance_HA
_geom_hbond_distance_DA
_geom_hbond_angle_DHA
_geom_hbond_publ_flag
C7 H7A S3 4_566 0.97 2.81 3.629(3) 143.02 yes
C10 H10B S3 1_455 0.97 2.84 3.750(3) 157.42 yes
